data_4338089
loop_
_publ_author_name
'Leusmann, Eliza'
'Wagner, Mona'
'Rosemann, Nils W.'
'Chatterjee, Sangam'
'Dehnen, Stefanie'

_publ_section_title
;
 Synthesis, crystal structure, and photoluminescence studies of a
 ruthenocenyl-decorated sn/s cluster.
;
_journal_issue 8
_journal_name_full 'Inorganic chemistry'
_journal_page_first 4228
_journal_page_last 4233
_journal_paper_doi 10.1021/ic500367y
_journal_volume 53
_journal_year 2014
_chemical_formula_moiety 'C72 H92 N8 Ru4 S10 Sn6'
_chemical_formula_sum 'C72 H92 N8 Ru4 S10 Sn6'
_chemical_formula_weight 2506.55
_chemical_name_systematic '[(RcAcN=NCMeCH2CMe2Sn)4Sn2S10]'
_space_group_crystal_system triclinic
_space_group_IT_number 2
_space_group_name_Hall '-P 1'
_space_group_name_H-M_alt 'P -1'
_symmetry_space_group_name_Hall '-P 1'
_symmetry_space_group_name_H-M 'P -1'
_atom_sites_solution_hydrogens geom
_audit_creation_date 2013-10-17
_audit_creation_method
;
  Olex2 1.2
  (compiled Dec  5 2012 16:17:34, GUI svn.r4385)
;
_cell_angle_alpha 95.154(6)
_cell_angle_beta 102.536(5)
_cell_angle_gamma 92.727(6)
_cell_formula_units_Z 1
_cell_length_a 11.3247(8)
_cell_length_b 11.4359(8)
_cell_length_c 21.0917(15)
_cell_measurement_temperature 100.0
_cell_volume 2649.3(3)
_computing_molecular_graphics
;
O. V. Dolomanov, L. J. Bourhis, R. J. Gildea, J. A. K. Howard and H. Puschmann,
OLEX2: a complete structure solution, refinement and analysis program.
J. Appl. Cryst. (2009). 42, 339-341.
;
_computing_publication_material
;
O. V. Dolomanov, L. J. Bourhis, R. J. Gildea, J. A. K. Howard and H. Puschmann,
OLEX2: a complete structure solution, refinement and analysis program.
J. Appl. Cryst. (2009). 42, 339-341.
;
_computing_structure_refinement
;
SHELXL, G.M. Sheldrick, Acta Cryst.
(2008). A64, 112-122
;
_diffrn_ambient_temperature 100.0
_diffrn_measured_fraction_theta_full 0.998
_diffrn_measured_fraction_theta_max 0.994
_diffrn_radiation_type MoK\a
_diffrn_radiation_wavelength 0.71073
_diffrn_reflns_av_R_equivalents 0.0990
_diffrn_reflns_av_unetI/netI 0.0491
_diffrn_reflns_Laue_measured_fraction_full 0.998
_diffrn_reflns_Laue_measured_fraction_max 0.994
_diffrn_reflns_limit_h_max 13
_diffrn_reflns_limit_h_min -14
_diffrn_reflns_limit_k_max 14
_diffrn_reflns_limit_k_min -14
_diffrn_reflns_limit_l_max 26
_diffrn_reflns_limit_l_min 0
_diffrn_reflns_number 11191
_diffrn_reflns_point_group_measured_fraction_full 0.998
_diffrn_reflns_point_group_measured_fraction_max 0.994
_diffrn_reflns_theta_full 25.242
_diffrn_reflns_theta_max 26.71
_diffrn_reflns_theta_min 1.79
_exptl_absorpt_coefficient_mu 2.173
_exptl_absorpt_correction_T_max 0.8005
_exptl_absorpt_correction_T_min 0.5932
_exptl_absorpt_correction_type numerical
_exptl_absorpt_process_details 'X-RED32; Stoe & Cie, 2002'
_exptl_crystal_colour colourless
_exptl_crystal_colour_primary colourless
_exptl_crystal_density_diffrn 1.571
_exptl_crystal_description plate
_exptl_crystal_F_000 1216
_exptl_crystal_recrystallization_method 'reaction solution layered with toluene, darkness, three months'
_exptl_crystal_size_max 0.27
_exptl_crystal_size_mid 0.13
_exptl_crystal_size_min 0.05
_refine_diff_density_max 1.081
_refine_diff_density_min -1.629
_refine_diff_density_rms 0.173
_refine_ls_extinction_coef 0.0017(2)
_refine_ls_extinction_expression Fc^*^=kFc[1+0.001xFc^2^\l^3^/sin(2\q)]^-1/4^
_refine_ls_extinction_method SHELXL
_refine_ls_goodness_of_fit_ref 0.895
_refine_ls_hydrogen_treatment constr
_refine_ls_matrix_type full
_refine_ls_number_parameters 460
_refine_ls_number_reflns 11171
_refine_ls_number_restraints 0
_refine_ls_restrained_S_all 0.895
_refine_ls_R_factor_all 0.0609
_refine_ls_R_factor_gt 0.0472
_refine_ls_shift/su_max 0.001
_refine_ls_shift/su_mean 0.000
_refine_ls_structure_factor_coef Fsqd
_refine_ls_weighting_details 'w=1/[\s^2^(Fo^2^)+(0.0961P)^2^] where P=(Fo^2^+2Fc^2^)/3'
_refine_ls_weighting_scheme calc
_refine_ls_wR_factor_gt 0.1319
_refine_ls_wR_factor_ref 0.1357
_reflns_Friedel_coverage 0.000
_reflns_number_gt 7709
_reflns_number_total 11171
_reflns_threshold_expression 'I > 2\s(I)'
_cod_data_source_file ic500367y_si_003.cif
_cod_data_source_block Compound2
_cod_depositor_comments 'Adding full bibliography for 4338088--4338089.cif.'
_cod_database_code 4338089
_olex2_refinement_description
;
1. Fixed Uiso
 At 1.2 times of:
  H15 of C15, H18 of C18, H34 of C34, H32 of C32, H36 of C36, H14 of C14, H35
  of C35, H29 of C29, H30 of C30, H28 of C28, H31 of C31, H33 of C33, H17 of
  C17, H16 of C16, {H22A,H22B} of C22, {H4A,H4B} of C4, H12 of C12, H10 of C10,
  H11 of C11, H13 of C13
 At 1.5 times of:
  {H26A,H26B,H26C} of C26, {H6A,H6B,H6C} of C6, {H24A,H24B,H24C} of C24, {H2A,
  H2B,H2C} of C2, {H20A,H20B,H20C} of C20, {H21A,H21B,H21C} of C21, {H8A,H8B,
  H8C} of C8, {H3A,H3B,H3C} of C3
2.a Secondary CH2 refined with riding coordinates:
 C4(H4A,H4B), C22(H22A,H22B)
2.b Aromatic/amide H refined with riding coordinates:
 C13(H13), C11(H11), C10(H10), C12(H12), C31(H31), C28(H28), C30(H30),
 C29(H29), C35(H35), C14(H14), C36(H36), C32(H32), C34(H34), C18(H18), C15(H15),
  C33(H33), C17(H17), C16(H16)
2.c Idealised Me refined as rotating group:
 C3(H3A,H3B,H3C), C8(H8A,H8B,H8C), C21(H21A,H21B,H21C), C20(H20A,H20B,H20C),
 C2(H2A,H2B,H2C), C24(H24A,H24B,H24C), C6(H6A,H6B,H6C), C26(H26A,H26B,H26C)
;
_shelx_space_group_comment
;
The symmetry employed for this shelxl refinement is uniquely defined
by the following loop, which should always be used as a source of
symmetry information in preference to the above space-group names.
They are only intended as comments.
;
_shelxl_version_number 2013-3

loop_
_space_group_symop_operation_xyz
'x, y, z'
'-x, -y, -z'

loop_
_atom_site_label
_atom_site_type_symbol
_atom_site_fract_x
_atom_site_fract_y
_atom_site_fract_z
_atom_site_U_iso_or_equiv
_atom_site_adp_type
_atom_site_occupancy
_atom_site_site_symmetry_order
_atom_site_calc_flag
_atom_site_refinement_flags_posn
_atom_site_refinement_flags_adp
N1 N 0.1320(5) 0.7162(5) 0.2857(2) 0.0358(12) Uani 1 1 d . .
N2 N 0.0692(5) 0.6336(5) 0.2354(2) 0.0354(12) Uani 1 1 d . .
C7 C 0.2452(6) 0.7433(6) 0.2866(3) 0.0356(14) Uani 1 1 d . .
C9 C 0.3094(6) 0.8289(6) 0.3395(3) 0.0354(14) Uani 1 1 d . .
C13 C 0.4250(6) 0.8912(6) 0.3432(3) 0.0400(15) Uani 1 1 d . .
H13 H 0.4735 0.8827 0.3117 0.048 Uiso 1 1 calc R U
C11 C 0.3575(6) 0.9522(6) 0.4361(3) 0.0416(16) Uani 1 1 d . .
H11 H 0.3539 0.9918 0.4771 0.050 Uiso 1 1 calc R U
C10 C 0.2676(6) 0.8672(7) 0.3978(3) 0.0417(16) Uani 1 1 d . .
H10 H 0.1942 0.8407 0.4084 0.050 Uiso 1 1 calc R U
C12 C 0.4538(7) 0.9682(7) 0.4029(3) 0.0466(17) Uani 1 1 d . .
H12 H 0.5241 1.0204 0.4177 0.056 Uiso 1 1 calc R U
C1 C -0.0361(7) 0.4784(6) 0.1246(3) 0.0436(16) Uani 1 1 d . .
C3 C 0.0710(7) 0.4682(7) 0.0954(3) 0.0486(18) Uani 1 1 d . .
H3A H 0.1430 0.5051 0.1265 0.073 Uiso 1 1 calc R U
H3B H 0.0582 0.5077 0.0554 0.073 Uiso 1 1 calc R U
H3C H 0.0826 0.3848 0.0850 0.073 Uiso 1 1 calc R U
C4 C -0.0072(7) 0.4390(6) 0.1936(3) 0.0454(17) Uani 1 1 d . .
H4A H -0.0848 0.4212 0.2064 0.054 Uiso 1 1 calc R U
H4B H 0.0342 0.3648 0.1921 0.054 Uiso 1 1 calc R U
C8 C 0.3133(7) 0.6884(7) 0.2392(3) 0.0447(17) Uani 1 1 d . .
H8A H 0.3172 0.6041 0.2438 0.067 Uiso 1 1 calc R U
H8B H 0.3957 0.7258 0.2483 0.067 Uiso 1 1 calc R U
H8C H 0.2715 0.6995 0.1945 0.067 Uiso 1 1 calc R U
C5 C 0.0697(6) 0.5247(6) 0.2457(3) 0.0394(15) Uani 1 1 d . .
N3 N -0.4445(5) 0.9060(5) 0.1650(3) 0.0386(12) Uani 1 1 d . .
N4 N -0.4052(5) 0.9389(6) 0.2321(3) 0.0429(14) Uani 1 1 d . .
C19 C -0.5176(7) 0.7686(7) 0.0455(3) 0.0436(16) Uani 1 1 d . .
C23 C -0.5536(6) 0.9200(6) 0.1350(3) 0.0406(15) Uani 1 1 d . .
C22 C -0.5897(6) 0.8699(7) 0.0641(3) 0.0449(16) Uani 1 1 d . .
H22A H -0.5806 0.9338 0.0365 0.054 Uiso 1 1 calc R U
H22B H -0.6766 0.8423 0.0541 0.054 Uiso 1 1 calc R U
C21 C -0.5590(7) 0.6537(7) 0.0672(4) 0.0504(18) Uani 1 1 d . .
H21A H -0.5512 0.6628 0.1146 0.076 Uiso 1 1 calc R U
H21B H -0.5087 0.5914 0.0556 0.076 Uiso 1 1 calc R U
H21C H -0.6440 0.6328 0.0454 0.076 Uiso 1 1 calc R U
C20 C -0.5248(7) 0.7567(8) -0.0283(3) 0.053(2) Uani 1 1 d . .
H20A H -0.6099 0.7441 -0.0517 0.079 Uiso 1 1 calc R U
H20B H -0.4802 0.6896 -0.0399 0.079 Uiso 1 1 calc R U
H20C H -0.4890 0.8288 -0.0404 0.079 Uiso 1 1 calc R U
C2 C -0.1483(8) 0.4056(7) 0.0826(4) 0.056(2) Uani 1 1 d . .
H2A H -0.1520 0.4135 0.0364 0.083 Uiso 1 1 calc R U
H2B H -0.2216 0.4342 0.0944 0.083 Uiso 1 1 calc R U
H2C H -0.1425 0.3226 0.0904 0.083 Uiso 1 1 calc R U
C24 C -0.6430(6) 0.9819(8) 0.1653(4) 0.0511(19) Uani 1 1 d . .
H24A H -0.6935 0.9243 0.1812 0.077 Uiso 1 1 calc R U
H24B H -0.6945 1.0243 0.1327 0.077 Uiso 1 1 calc R U
H24C H -0.6002 1.0378 0.2019 0.077 Uiso 1 1 calc R U
C6 C 0.1381(8) 0.4811(7) 0.3058(4) 0.055(2) Uani 1 1 d . .
H6A H 0.2117 0.4471 0.2973 0.082 Uiso 1 1 calc R U
H6B H 0.0876 0.4207 0.3196 0.082 Uiso 1 1 calc R U
H6C H 0.1605 0.5465 0.3405 0.082 Uiso 1 1 calc R U
C26 C -0.3646(7) 1.1439(7) 0.2092(4) 0.0510(19) Uani 1 1 d . .
H26A H -0.3880 1.1133 0.1629 0.077 Uiso 1 1 calc R U
H26B H -0.2833 1.1838 0.2184 0.077 Uiso 1 1 calc R U
H26C H -0.4227 1.1997 0.2191 0.077 Uiso 1 1 calc R U
C25 C -0.3643(6) 1.0427(8) 0.2511(3) 0.0458(17) Uani 1 1 d . .
C31 C -0.2640(8) 0.9730(10) 0.3632(4) 0.066(3) Uani 1 1 d . .
H31 H -0.2704 0.8907 0.3505 0.079 Uiso 1 1 calc R U
C27 C -0.3091(7) 1.0675(9) 0.3220(4) 0.062(2) Uani 1 1 d . .
C28 C -0.2865(8) 1.1748(10) 0.3597(5) 0.079(3) Uani 1 1 d . .
H28 H -0.3083 1.2488 0.3454 0.094 Uiso 1 1 calc R U
C30 C -0.2082(8) 1.0333(12) 0.4267(4) 0.078(3) Uani 1 1 d . .
H30 H -0.1680 0.9972 0.4635 0.094 Uiso 1 1 calc R U
C29 C -0.2237(9) 1.1545(12) 0.4248(4) 0.081(3) Uani 1 1 d . .
H29 H -0.1972 1.2135 0.4604 0.097 Uiso 1 1 calc R U
C35 C 0.0786(7) 1.0858(8) 0.3790(4) 0.054(2) Uani 1 1 d . .
H35 H 0.1191 1.0641 0.4201 0.065 Uiso 1 1 calc R U
C14 C 0.4621(8) 0.5977(7) 0.4263(4) 0.059(2) Uani 1 1 d . .
H14 H 0.4179 0.5406 0.3931 0.070 Uiso 1 1 calc R U
C36 C 0.0299(7) 1.0069(9) 0.3211(4) 0.062(2) Uani 1 1 d . .
H36 H 0.0353 0.9240 0.3168 0.074 Uiso 1 1 calc R U
C32 C -0.0276(8) 1.0747(11) 0.2719(4) 0.073(3) Uani 1 1 d . .
H32 H -0.0696 1.0459 0.2289 0.087 Uiso 1 1 calc R U
C34 C 0.0561(9) 1.1978(10) 0.3640(5) 0.082(3) Uani 1 1 d . .
H34 H 0.0813 1.2675 0.3929 0.098 Uiso 1 1 calc R U
C18 C 0.5778(9) 0.6564(9) 0.4269(5) 0.072(3) Uani 1 1 d . .
H18 H 0.6237 0.6436 0.3945 0.086 Uiso 1 1 calc R U
C15 C 0.4256(12) 0.6398(9) 0.4836(5) 0.082(3) Uani 1 1 d . .
H15 H 0.3530 0.6155 0.4958 0.098 Uiso 1 1 calc R U
C33 C -0.0105(11) 1.1934(12) 0.2989(6) 0.097(4) Uani 1 1 d . .
H33 H -0.0389 1.2590 0.2770 0.117 Uiso 1 1 calc R U
C17 C 0.6110(11) 0.7350(9) 0.4831(6) 0.092(4) Uani 1 1 d . .
H17 H 0.6822 0.7865 0.4959 0.110 Uiso 1 1 calc R U
C16 C 0.5135(14) 0.7223(9) 0.5187(4) 0.091(4) Uani 1 1 d . .
H16 H 0.5116 0.7643 0.5594 0.109 Uiso 1 1 calc R U
Sn1 Sn -0.06594(4) 0.91579(4) 0.04713(2) 0.03163(12) Uani 1 1 d . .
Sn2 Sn -0.07493(4) 0.66300(4) 0.13407(2) 0.03546(13) Uani 1 1 d . .
Sn3 Sn -0.32927(4) 0.80932(4) 0.09751(2) 0.03507(12) Uani 1 1 d . .
Ru1 Ru 0.43994(5) 0.78516(5) 0.42506(2) 0.03918(15) Uani 1 1 d . .
Ru2 Ru -0.11599(5) 1.09828(6) 0.35441(3) 0.04635(16) Uani 1 1 d . .
S4 S -0.20812(15) 0.70057(15) 0.02677(7) 0.0366(4) Uani 1 1 d . .
S5 S -0.23398(15) 0.99758(14) 0.08612(7) 0.0351(3) Uani 1 1 d . .
S1 S -0.06080(15) 0.89315(14) -0.06574(7) 0.0347(3) Uani 1 1 d . .
S3 S -0.22757(16) 0.72058(16) 0.19316(8) 0.0404(4) Uani 1 1 d . .
S2 S 0.07031(15) 0.81925(15) 0.12752(8) 0.0394(4) Uani 1 1 d . .

loop_
_atom_site_aniso_label
_atom_site_aniso_U_11
_atom_site_aniso_U_22
_atom_site_aniso_U_33
_atom_site_aniso_U_23
_atom_site_aniso_U_13
_atom_site_aniso_U_12
N1 0.043(3) 0.038(3) 0.024(2) 0.000(2) 0.003(2) 0.007(2)
N2 0.033(3) 0.041(3) 0.028(3) -0.003(2) -0.001(2) 0.008(2)
C7 0.042(4) 0.035(3) 0.027(3) -0.003(2) 0.003(3) 0.013(3)
C9 0.033(3) 0.048(4) 0.023(3) -0.002(3) 0.002(2) 0.008(3)
C13 0.045(4) 0.049(4) 0.028(3) 0.001(3) 0.011(3) 0.006(3)
C11 0.041(4) 0.051(4) 0.029(3) -0.006(3) 0.000(3) 0.012(3)
C10 0.040(4) 0.055(4) 0.029(3) -0.005(3) 0.006(3) 0.009(3)
C12 0.046(4) 0.059(5) 0.030(3) -0.002(3) 0.002(3) 0.000(3)
C1 0.055(4) 0.033(3) 0.035(3) -0.003(3) -0.004(3) 0.006(3)
C3 0.066(5) 0.041(4) 0.034(4) -0.003(3) -0.001(3) 0.017(3)
C4 0.054(4) 0.041(4) 0.036(4) 0.001(3) -0.001(3) 0.005(3)
C8 0.053(4) 0.056(4) 0.023(3) -0.003(3) 0.005(3) 0.013(3)
C5 0.042(4) 0.046(4) 0.028(3) 0.003(3) 0.003(3) 0.012(3)
N3 0.034(3) 0.053(3) 0.026(3) 0.007(2) 0.002(2) 0.002(2)
N4 0.034(3) 0.070(4) 0.026(3) 0.006(3) 0.008(2) 0.003(3)
C19 0.043(4) 0.052(4) 0.030(3) 0.000(3) -0.003(3) -0.003(3)
C23 0.040(4) 0.042(4) 0.038(4) 0.006(3) 0.004(3) 0.004(3)
C22 0.037(4) 0.063(5) 0.032(3) 0.006(3) 0.000(3) 0.002(3)
C21 0.045(4) 0.060(5) 0.042(4) 0.009(3) 0.001(3) -0.007(4)
C20 0.042(4) 0.083(6) 0.028(3) 0.009(3) -0.005(3) 0.002(4)
C2 0.067(5) 0.044(4) 0.045(4) -0.001(3) -0.010(4) -0.001(4)
C24 0.026(3) 0.072(5) 0.054(4) 0.008(4) 0.002(3) 0.016(3)
C6 0.076(6) 0.044(4) 0.038(4) 0.008(3) -0.005(4) 0.015(4)
C26 0.049(4) 0.052(4) 0.046(4) -0.005(3) -0.001(3) 0.012(3)
C25 0.036(4) 0.069(5) 0.033(3) 0.004(3) 0.006(3) 0.014(3)
C31 0.048(5) 0.119(8) 0.033(4) 0.014(4) 0.010(3) 0.000(5)
C27 0.042(4) 0.108(7) 0.035(4) -0.008(4) 0.010(3) 0.010(4)
C28 0.053(5) 0.105(8) 0.064(6) -0.035(5) -0.007(4) 0.042(5)
C30 0.041(5) 0.159(11) 0.032(4) 0.009(5) 0.004(3) 0.005(6)
C29 0.069(6) 0.123(10) 0.042(5) -0.026(5) 0.001(4) 0.031(6)
C35 0.036(4) 0.074(6) 0.049(4) 0.005(4) 0.004(3) 0.007(4)
C14 0.064(5) 0.049(4) 0.054(5) -0.007(4) -0.005(4) 0.024(4)
C36 0.037(4) 0.095(7) 0.057(5) 0.003(5) 0.015(4) 0.024(4)
C32 0.038(4) 0.138(10) 0.044(5) 0.023(5) 0.010(4) -0.005(5)
C34 0.062(6) 0.091(8) 0.078(7) 0.035(6) -0.020(5) -0.017(5)
C18 0.068(6) 0.071(6) 0.082(7) 0.018(5) 0.020(5) 0.031(5)
C15 0.134(10) 0.061(6) 0.074(7) 0.028(5) 0.058(7) 0.039(6)
C33 0.092(8) 0.103(9) 0.085(8) 0.055(7) -0.017(6) -0.033(7)
C17 0.078(7) 0.058(6) 0.105(9) 0.008(6) -0.056(7) 0.011(5)
C16 0.169(13) 0.061(6) 0.032(4) -0.001(4) -0.009(6) 0.042(7)
Sn1 0.0337(2) 0.0376(2) 0.0228(2) 0.00099(16) 0.00436(16) 0.00754(17)
Sn2 0.0391(2) 0.0364(2) 0.0278(2) 0.00137(17) 0.00073(17) 0.00620(18)
Sn3 0.0320(2) 0.0456(3) 0.0254(2) 0.00346(17) 0.00135(17) 0.00354(18)
Ru1 0.0429(3) 0.0482(3) 0.0234(2) -0.0022(2) 0.0019(2) 0.0092(2)
Ru2 0.0419(3) 0.0578(4) 0.0354(3) 0.0003(3) 0.0005(2) 0.0097(3)
S4 0.0398(9) 0.0411(9) 0.0253(7) -0.0007(6) 0.0002(6) 0.0071(7)
S5 0.0366(8) 0.0397(9) 0.0296(8) 0.0025(6) 0.0078(6) 0.0080(7)
S1 0.0394(8) 0.0384(8) 0.0245(7) -0.0020(6) 0.0052(6) 0.0027(7)
S3 0.0403(9) 0.0519(10) 0.0282(8) 0.0083(7) 0.0035(7) 0.0070(7)
S2 0.0360(8) 0.0428(9) 0.0355(8) 0.0070(7) -0.0023(7) 0.0046(7)

loop_
_atom_type_symbol
_atom_type_description
_atom_type_scat_dispersion_real
_atom_type_scat_dispersion_imag
_atom_type_scat_source
C C 0.0033 0.0016 'International Tables Vol C Tables 4.2.6.8 and 6.1.1.4'
H H 0.0000 0.0000 'International Tables Vol C Tables 4.2.6.8 and 6.1.1.4'
N N 0.0061 0.0033 'International Tables Vol C Tables 4.2.6.8 and 6.1.1.4'
Ru Ru -1.2594 0.8363 'International Tables Vol C Tables 4.2.6.8 and 6.1.1.4'
S S 0.1246 0.1234 'International Tables Vol C Tables 4.2.6.8 and 6.1.1.4'
Sn Sn -0.6537 1.4246 'International Tables Vol C Tables 4.2.6.8 and 6.1.1.4'

loop_
_geom_angle_atom_site_label_1
_geom_angle_atom_site_label_2
_geom_angle_atom_site_label_3
_geom_angle
_geom_angle_site_symmetry_1
_geom_angle_site_symmetry_3
C7 N1 N2 117.1(5) . .
N1 N2 Sn2 129.8(4) . .
C5 N2 N1 117.7(5) . .
C5 N2 Sn2 111.6(4) . .
N1 C7 C9 116.4(6) . .
N1 C7 C8 124.4(6) . .
C9 C7 C8 119.1(6) . .
C7 C9 Ru1 124.4(5) . .
C13 C9 C7 126.3(6) . .
C13 C9 C10 108.0(6) . .
C13 C9 Ru1 70.5(4) . .
C10 C9 C7 125.7(6) . .
C10 C9 Ru1 71.0(4) . .
C9 C13 Ru1 70.8(4) . .
C12 C13 C9 107.9(6) . .
C12 C13 Ru1 71.3(4) . .
C10 C11 C12 109.2(6) . .
C10 C11 Ru1 71.3(4) . .
C12 C11 Ru1 71.3(4) . .
C9 C10 Ru1 70.3(4) . .
C11 C10 C9 107.1(6) . .
C11 C10 Ru1 70.5(4) . .
C13 C12 Ru1 70.4(4) . .
C11 C12 C13 107.8(6) . .
C11 C12 Ru1 70.5(4) . .
C3 C1 C4 109.7(6) . .
C3 C1 C2 111.9(6) . .
C3 C1 Sn2 108.5(5) . .
C4 C1 C2 109.9(6) . .
C4 C1 Sn2 107.2(4) . .
C2 C1 Sn2 109.4(5) . .
C5 C4 C1 116.1(6) . .
N2 C5 C4 116.8(6) . .
N2 C5 C6 124.1(6) . .
C6 C5 C4 119.2(6) . .
N4 N3 Sn3 125.5(4) . .
C23 N3 N4 120.9(6) . .
C23 N3 Sn3 113.4(4) . .
C25 N4 N3 118.7(6) . .
C22 C19 C20 110.2(6) . .
C22 C19 Sn3 107.3(4) . .
C21 C19 C22 111.9(6) . .
C21 C19 C20 111.0(6) . .
C21 C19 Sn3 106.8(5) . .
C20 C19 Sn3 109.4(5) . .
N3 C23 C22 116.3(6) . .
N3 C23 C24 124.3(6) . .
C24 C23 C22 119.4(6) . .
C23 C22 C19 115.0(6) . .
N4 C25 C26 126.6(6) . .
N4 C25 C27 115.9(7) . .
C27 C25 C26 117.5(7) . .
C27 C31 Ru2 68.0(5) . .
C30 C31 C27 105.2(10) . .
C30 C31 Ru2 70.3(6) . .
C25 C27 C31 122.1(8) . .
C25 C27 Ru2 119.7(5) . .
C31 C27 Ru2 72.0(5) . .
C28 C27 C25 128.6(9) . .
C28 C27 C31 109.2(8) . .
C28 C27 Ru2 72.6(5) . .
C27 C28 C29 108.0(10) . .
C27 C28 Ru2 70.2(5) . .
C29 C28 Ru2 71.1(5) . .
C31 C30 Ru2 71.2(5) . .
C29 C30 C31 108.5(9) . .
C29 C30 Ru2 71.2(6) . .
C28 C29 Ru2 70.2(5) . .
C30 C29 C28 109.0(8) . .
C30 C29 Ru2 71.2(5) . .
C36 C35 Ru2 72.1(4) . .
C34 C35 C36 107.7(8) . .
C34 C35 Ru2 71.8(5) . .
C18 C14 Ru1 71.5(5) . .
C15 C14 C18 108.2(9) . .
C15 C14 Ru1 71.3(5) . .
C35 C36 Ru2 69.4(4) . .
C32 C36 C35 107.8(9) . .
C32 C36 Ru2 70.8(5) . .
C36 C32 Ru2 71.6(5) . .
C33 C32 C36 106.9(9) . .
C33 C32 Ru2 70.1(6) . .
C35 C34 C33 109.2(11) . .
C35 C34 Ru2 71.4(5) . .
C33 C34 Ru2 70.9(6) . .
C14 C18 Ru1 69.9(5) . .
C17 C18 C14 108.3(10) . .
C17 C18 Ru1 71.2(5) . .
C14 C15 Ru1 70.8(5) . .
C16 C15 C14 108.2(10) . .
C16 C15 Ru1 71.3(6) . .
C32 C33 C34 108.4(10) . .
C32 C33 Ru2 72.1(5) . .
C34 C33 Ru2 71.1(6) . .
C18 C17 C16 106.3(10) . .
C18 C17 Ru1 71.7(5) . .
C16 C17 Ru1 69.6(5) . .
C15 C16 C17 109.0(8) . .
C15 C16 Ru1 71.8(5) . .
C17 C16 Ru1 70.9(5) . .
S5 Sn1 S4 85.09(5) . .
S5 Sn1 S1 94.90(6) . 2_575
S1 Sn1 S4 179.75(5) 2_575 .
S1 Sn1 S4 88.38(5) . .
S1 Sn1 S5 122.53(6) . .
S1 Sn1 S1 91.84(5) . 2_575
S1 Sn1 S2 122.07(6) . .
S2 Sn1 S4 84.37(5) . .
S2 Sn1 S5 113.95(6) . .
S2 Sn1 S1 95.40(6) . 2_575
N2 Sn2 S4 175.18(14) . .
C1 Sn2 N2 74.4(2) . .
C1 Sn2 S4 106.41(18) . .
C1 Sn2 S3 118.7(2) . .
C1 Sn2 S2 122.4(2) . .
S3 Sn2 N2 91.81(13) . .
S3 Sn2 S4 91.91(6) . .
S2 Sn2 N2 84.01(14) . .
S2 Sn2 S4 91.65(6) . .
S2 Sn2 S3 114.67(6) . .
N3 Sn3 S4 178.30(15) . .
N3 Sn3 S5 89.45(15) . .
N3 Sn3 S3 87.33(14) . .
C19 Sn3 N3 75.4(2) . .
C19 Sn3 S4 104.22(19) . .
C19 Sn3 S5 117.7(2) . .
C19 Sn3 S3 125.6(2) . .
S5 Sn3 S4 92.19(6) . .
S5 Sn3 S3 113.25(6) . .
S3 Sn3 S4 91.61(6) . .
C9 Ru1 C10 38.7(2) . .
C9 Ru1 C12 64.3(3) . .
C9 Ru1 C18 126.9(3) . .
C9 Ru1 C17 158.5(5) . .
C13 Ru1 C9 38.7(3) . .
C13 Ru1 C11 64.2(3) . .
C13 Ru1 C10 64.8(3) . .
C13 Ru1 C12 38.4(2) . .
C13 Ru1 C18 113.0(3) . .
C13 Ru1 C17 124.6(5) . .
C11 Ru1 C9 64.1(2) . .
C11 Ru1 C10 38.2(3) . .
C11 Ru1 C12 38.2(3) . .
C11 Ru1 C18 160.7(4) . .
C11 Ru1 C17 127.0(3) . .
C10 Ru1 C18 160.3(3) . .
C12 Ru1 C10 64.3(3) . .
C12 Ru1 C18 127.3(4) . .
C14 Ru1 C9 113.5(3) . .
C14 Ru1 C13 128.7(3) . .
C14 Ru1 C11 158.5(3) . .
C14 Ru1 C10 126.0(3) . .
C14 Ru1 C12 162.5(3) . .
C14 Ru1 C18 38.5(4) . .
C14 Ru1 C15 37.9(3) . .
C14 Ru1 C17 63.6(3) . .
C15 Ru1 C9 128.0(4) . .
C15 Ru1 C13 162.7(4) . .
C15 Ru1 C11 124.8(3) . .
C15 Ru1 C10 112.0(4) . .
C15 Ru1 C12 157.6(3) . .
C15 Ru1 C18 63.8(4) . .
C15 Ru1 C17 64.2(5) . .
C17 Ru1 C10 161.1(4) . .
C17 Ru1 C12 111.5(4) . .
C17 Ru1 C18 37.1(4) . .
C16 Ru1 C9 160.7(5) . .
C16 Ru1 C13 159.1(5) . .
C16 Ru1 C11 111.9(3) . .
C16 Ru1 C10 126.1(4) . .
C16 Ru1 C12 125.5(4) . .
C16 Ru1 C14 62.7(3) . .
C16 Ru1 C18 63.4(4) . .
C16 Ru1 C15 36.9(5) . .
C16 Ru1 C17 39.5(5) . .
C31 Ru2 C36 111.4(4) . .
C27 Ru2 C31 39.9(4) . .
C27 Ru2 C28 37.3(4) . .
C27 Ru2 C30 65.1(3) . .
C27 Ru2 C29 63.7(3) . .
C27 Ru2 C35 166.4(4) . .
C27 Ru2 C36 129.7(3) . .
C27 Ru2 C32 110.7(3) . .
C27 Ru2 C34 154.0(4) . .
C27 Ru2 C33 121.2(4) . .
C28 Ru2 C31 64.6(4) . .
C28 Ru2 C30 64.3(5) . .
C28 Ru2 C29 38.7(4) . .
C28 Ru2 C36 164.2(3) . .
C28 Ru2 C32 129.6(4) . .
C30 Ru2 C31 38.5(3) . .
C30 Ru2 C29 37.5(4) . .
C30 Ru2 C36 123.0(4) . .
C30 Ru2 C32 153.3(5) . .
C29 Ru2 C31 63.7(4) . .
C29 Ru2 C36 155.3(4) . .
C29 Ru2 C32 166.8(4) . .
C35 Ru2 C31 130.3(4) . .
C35 Ru2 C28 155.8(3) . .
C35 Ru2 C30 113.5(3) . .
C35 Ru2 C29 124.3(3) . .
C35 Ru2 C36 38.4(3) . .
C35 Ru2 C32 63.9(3) . .
C35 Ru2 C34 36.8(4) . .
C35 Ru2 C33 63.1(4) . .
C32 Ru2 C31 120.6(4) . .
C32 Ru2 C36 37.6(4) . .
C34 Ru2 C31 165.8(3) . .
C34 Ru2 C28 125.0(5) . .
C34 Ru2 C30 132.2(4) . .
C34 Ru2 C29 115.9(5) . .
C34 Ru2 C36 62.5(4) . .
C34 Ru2 C32 63.3(4) . .
C33 Ru2 C31 153.0(4) . .
C33 Ru2 C28 113.4(5) . .
C33 Ru2 C30 167.8(5) . .
C33 Ru2 C29 133.1(6) . .
C33 Ru2 C36 62.6(5) . .
C33 Ru2 C32 37.8(5) . .
C33 Ru2 C34 38.0(4) . .
Sn2 S4 Sn1 83.66(5) . .
Sn2 S4 Sn3 84.17(5) . .
Sn3 S4 Sn1 83.66(5) . .
Sn3 S5 Sn1 95.10(6) . .
Sn1 S1 Sn1 88.16(5) . 2_575
Sn2 S3 Sn3 88.29(6) . .
Sn2 S2 Sn1 95.52(6) . .

loop_
_geom_bond_atom_site_label_1
_geom_bond_atom_site_label_2
_geom_bond_distance
_geom_bond_site_symmetry_2
N1 N2 1.397(7) .
N1 C7 1.301(9) .
N2 C5 1.282(9) .
N2 Sn2 2.452(5) .
C7 C9 1.454(9) .
C7 C8 1.503(9) .
C9 C13 1.444(10) .
C9 C10 1.450(9) .
C9 Ru1 2.183(6) .
C13 C12 1.436(9) .
C13 Ru1 2.179(7) .
C11 C10 1.429(10) .
C11 C12 1.431(10) .
C11 Ru1 2.181(7) .
C10 Ru1 2.192(7) .
C12 Ru1 2.191(8) .
C1 C3 1.479(11) .
C1 C4 1.535(10) .
C1 C2 1.539(10) .
C1 Sn2 2.177(7) .
C4 C5 1.496(10) .
C5 C6 1.478(9) .
N3 N4 1.399(7) .
N3 C23 1.284(9) .
N3 Sn3 2.369(6) .
N4 C25 1.252(10) .
C19 C22 1.520(11) .
C19 C21 1.517(10) .
C19 C20 1.534(9) .
C19 Sn3 2.183(7) .
C23 C22 1.513(9) .
C23 C24 1.484(10) .
C26 C25 1.518(11) .
C25 C27 1.486(10) .
C31 C27 1.487(14) .
C31 C30 1.448(12) .
C31 Ru2 2.202(9) .
C27 C28 1.382(13) .
C27 Ru2 2.147(8) .
C28 C29 1.446(13) .
C28 Ru2 2.178(8) .
C30 C29 1.409(16) .
C30 Ru2 2.189(9) .
C29 Ru2 2.189(9) .
C35 C36 1.439(12) .
C35 C34 1.369(14) .
C35 Ru2 2.166(7) .
C14 C18 1.441(14) .
C14 C15 1.412(13) .
C14 Ru1 2.172(8) .
C36 C32 1.416(13) .
C36 Ru2 2.203(8) .
C32 C33 1.411(17) .
C32 Ru2 2.192(9) .
C34 C33 1.411(14) .
C34 Ru2 2.170(10) .
C18 C17 1.392(15) .
C18 Ru1 2.193(9) .
C15 C16 1.376(17) .
C15 Ru1 2.178(9) .
C33 Ru2 2.167(11) .
C17 C16 1.472(18) .
C17 Ru1 2.187(9) .
C16 Ru1 2.170(9) .
Sn1 S4 2.8227(18) .
Sn1 S5 2.4256(16) .
Sn1 S1 2.3850(15) .
Sn1 S1 2.5082(17) 2_575
Sn1 S2 2.4160(17) .
Sn2 S4 2.5172(16) .
Sn2 S3 2.4231(18) .
Sn2 S2 2.4043(19) .
Sn3 S4 2.5245(17) .
Sn3 S5 2.4169(18) .
Sn3 S3 2.4284(17) .
S1 Sn1 2.5083(17) 2_575

loop_
_smtbx_masks_void_nr
_smtbx_masks_void_average_x
_smtbx_masks_void_average_y
_smtbx_masks_void_average_z
_smtbx_masks_void_volume
_smtbx_masks_void_count_electrons
1 -0.337 -0.500 0.500 727.8 201.1
